data_4117080
loop_
_publ_author_name
'Romana Anulewicz'
'Iwona Wawer'
'Tadeusz Marek Krygowski'
'Ferdinand M\"annle'
'Hans-Heinrich Limbach'

_publ_section_title
;
 Combined X-ray Diffraction and 15N CPMAS NMR Study of Molecular Structure
 and Proton Order/Disorder Phenomena in Cyclic N,N'-Bisarylformamidine
 Dimers
;
_journal_name_full 'Journal of the American Chemical Society'
_journal_page_first 12223
_journal_page_last 12230
_journal_paper_doi 10.1021/ja970699h
_journal_volume 119
_journal_year 1997
_chemical_formula_sum 'C15 H16 N2 O2'
_chemical_formula_weight 256.30
_chemical_name_systematic
;
 ?
;
_space_group_IT_number 2
_symmetry_cell_setting triclinic
_symmetry_space_group_name_Hall '-P 1'
_symmetry_space_group_name_H-M 'P -1'
_atom_sites_solution_hydrogens geom
_atom_sites_solution_primary direct
_atom_sites_solution_secondary difmap
_audit_creation_method SHELXL
_cell_angle_alpha 93.12(3)
_cell_angle_beta 106.80(3)
_cell_angle_gamma 107.76(3)
_cell_formula_units_Z 4
_cell_length_a 9.925(2)
_cell_length_b 10.232(2)
_cell_length_c 14.980(3)
_cell_measurement_reflns_used 25
_cell_measurement_temperature 293(2)
_cell_measurement_theta_max 24
_cell_measurement_theta_min 12
_cell_volume 1369.9(6)
_computing_cell_refinement 'KM-4 KUMA software (KUMA DIffraction, 1991)'
_computing_data_collection 'KM-4 KUMA software (KUMA Diffraction, 1991)'
_computing_data_reduction 'KM-4 KUMA software (KUMA DIffraction, 1991)'
_computing_molecular_graphics 'SHELXL/PC (SHELDRICK, 1993)'
_computing_publication_material 'SHELX93 (SHELDRICK, 1993)'
_computing_structure_refinement 'SHELXL-93 (Sheldrick, 1993)'
_computing_structure_solution 'SHELXS-86 (Sheldrick, 1990)'
_diffrn_ambient_temperature 293(2)
_diffrn_measurement_device 'KM-4 diffractometer'
_diffrn_measurement_method omega/theta
_diffrn_radiation_monochromator graphite
_diffrn_radiation_source 'fine-focus sealed tube'
_diffrn_radiation_type CuK\a
_diffrn_radiation_wavelength 1.54178
_diffrn_reflns_av_R_equivalents 0.0688
_diffrn_reflns_av_sigmaI/netI 0.0215
_diffrn_reflns_limit_h_max 10
_diffrn_reflns_limit_h_min -10
_diffrn_reflns_limit_k_max 11
_diffrn_reflns_limit_k_min -11
_diffrn_reflns_limit_l_max 15
_diffrn_reflns_limit_l_min 0
_diffrn_reflns_number 2935
_diffrn_reflns_theta_max 49.99
_diffrn_reflns_theta_min 3.12
_diffrn_standards_interval_count 100
_diffrn_standards_number 3
_exptl_absorpt_coefficient_mu 0.675
_exptl_crystal_colour colourless
_exptl_crystal_density_diffrn 1.243
_exptl_crystal_F_000 544
_exptl_crystal_size_max 0.3
_exptl_crystal_size_mid 0.3
_exptl_crystal_size_min 0.25
_refine_diff_density_max 0.233
_refine_diff_density_min -0.378
_refine_diff_density_rms 0.086
_refine_ls_extinction_method none
_refine_ls_goodness_of_fit_all 1.057
_refine_ls_goodness_of_fit_obs 1.082
_refine_ls_matrix_type full
_refine_ls_number_parameters 387
_refine_ls_number_reflns 2785
_refine_ls_number_restraints 0
_refine_ls_restrained_S_all 1.183
_refine_ls_restrained_S_obs 1.082
_refine_ls_R_factor_all 0.0701
_refine_ls_R_factor_obs 0.0610
_refine_ls_shift/esd_max -0.007
_refine_ls_shift/esd_mean 0.001
_refine_ls_structure_factor_coef Fsqd
_refine_ls_weighting_details 'w=1/[\s^2^(Fo^2^)+(0.1348P)^2^+0.0892P] where P=(Fo^2^+2Fc^2^)/3'
_refine_ls_weighting_scheme calc
_refine_ls_wR_factor_all 0.1774
_refine_ls_wR_factor_obs 0.1507
_reflns_number_observed 2441
_reflns_number_total 2795
_reflns_observed_criterion >2sigma(I)
_cod_data_source_file ja970699h_3.cif
_cod_data_source_block N,N'-bis(p_metoxyphenyl)-formamidine
_cod_depositor_comments
;
The following automatic conversions were performed:

'_refine_ls_weighting_scheme' value 'calc
w=1/[\s^2^(Fo^2^)+(0.1348P)^2^+0.0892P] where P=(Fo^2^+2Fc^2^)/3' was
changed to 'calc'. New tag '_refine_ls_weighting_details' was
created. The value of the new tag was set to
'w=1/[\s^2^(Fo^2^)+(0.1348P)^2^+0.0892P] where P=(Fo^2^+2Fc^2^)/3'.

Automatic conversion script
Id: cif_fix_values 3143 2015-03-26 13:38:13Z robertas 
;
_cod_original_cell_volume 1369.9(5)
_cod_database_code 4117080

loop_
_symmetry_equiv_pos_as_xyz
'x, y, z'
'-x, -y, -z'

loop_
_atom_site_aniso_label
_atom_site_aniso_U_11
_atom_site_aniso_U_22
_atom_site_aniso_U_33
_atom_site_aniso_U_23
_atom_site_aniso_U_13
_atom_site_aniso_U_12
N11 0.0445(11) 0.0697(12) 0.0516(12) 0.0194(9) 0.0236(9) 0.0311(9)
N21 0.0410(11) 0.0636(12) 0.0536(11) 0.0155(9) 0.0252(9) 0.0247(9)
O11 0.0795(12) 0.0801(11) 0.0761(11) 0.0292(9) 0.0511(9) 0.0467(10)
O21 0.0813(13) 0.0991(13) 0.0516(10) 0.0174(9) 0.0236(9) 0.0347(10)
C11 0.0355(13) 0.0548(13) 0.057(2) 0.0137(11) 0.0182(11) 0.0187(10)
C21 0.0301(11) 0.0520(13) 0.0476(12) 0.0114(10) 0.0159(9) 0.0155(10)
C31 0.0403(13) 0.0479(12) 0.0475(12) 0.0164(10) 0.0189(10) 0.0152(10)
C41 0.0468(13) 0.0446(12) 0.0482(12) 0.0118(10) 0.0164(10) 0.0217(10)
C51 0.0404(12) 0.0516(13) 0.0476(12) 0.0104(10) 0.0212(10) 0.0183(10)
C61 0.0566(15) 0.0552(14) 0.0587(14) 0.0249(11) 0.0314(11) 0.0245(11)
C71 0.0493(13) 0.0496(13) 0.0588(13) 0.0205(11) 0.0254(11) 0.0270(10)
C81 0.0365(13) 0.0478(12) 0.0525(13) 0.0052(9) 0.0200(11) 0.0164(9)
C91 0.0357(14) 0.0599(13) 0.0618(15) 0.0138(11) 0.0246(11) 0.0123(10)
C101 0.0372(14) 0.0699(15) 0.0581(14) 0.0080(12) 0.0131(12) 0.0140(11)
C111 0.058(2) 0.0587(13) 0.0446(13) 0.0050(10) 0.0186(12) 0.0243(11)
C121 0.050(2) 0.073(2) 0.0594(15) 0.0124(12) 0.0329(12) 0.0200(12)
C131 0.0302(13) 0.0750(15) 0.0583(14) 0.0092(11) 0.0210(11) 0.0186(11)
C141 0.087(2) 0.096(2) 0.076(2) 0.023(2) 0.042(2) 0.062(2)
C151 0.106(3) 0.135(3) 0.062(2) 0.025(2) 0.010(2) 0.059(3)
N12 0.0478(12) 0.0673(12) 0.0660(14) 0.0164(10) 0.0289(10) 0.0294(10)
N22 0.0508(12) 0.0706(13) 0.0642(13) 0.0175(10) 0.0282(10) 0.0328(10)
O12 0.0599(11) 0.0680(10) 0.0873(13) 0.0109(9) 0.0452(9) 0.0231(8)
O22 0.184(2) 0.135(2) 0.0645(13) 0.0335(12) 0.0407(14) 0.103(2)
C12 0.0409(14) 0.0580(14) 0.073(2) 0.0163(12) 0.0249(13) 0.0237(11)
C22 0.0371(14) 0.0448(12) 0.068(2) 0.0128(10) 0.0258(12) 0.0154(10)
C32 0.0370(13) 0.0532(13) 0.066(2) 0.0084(11) 0.0195(12) 0.0138(10)
C42 0.0309(13) 0.0544(13) 0.081(2) 0.0127(12) 0.0239(12) 0.0135(10)
C52 0.0432(14) 0.0432(12) 0.075(2) 0.0149(11) 0.0354(13) 0.0123(10)
C62 0.0465(15) 0.0587(14) 0.062(2) 0.0095(11) 0.0230(12) 0.0136(11)
C72 0.0367(13) 0.0630(14) 0.069(2) 0.0155(12) 0.0211(12) 0.0199(11)
C82 0.0326(12) 0.0535(13) 0.0632(15) 0.0091(11) 0.0160(10) 0.0162(10)
C92 0.0532(14) 0.0601(14) 0.068(2) 0.0111(12) 0.0216(12) 0.0317(12)
C102 0.068(2) 0.070(2) 0.070(2) 0.0191(13) 0.0176(13) 0.0407(14)
C112 0.074(2) 0.072(2) 0.057(2) 0.0102(13) 0.0145(13) 0.0310(14)
C122 0.083(2) 0.064(2) 0.066(2) 0.0082(13) 0.0255(14) 0.0386(14)
C132 0.060(2) 0.0589(14) 0.070(2) 0.0156(12) 0.0242(12) 0.0313(12)
C142 0.098(2) 0.107(2) 0.086(2) 0.004(2) 0.051(2) 0.041(2)
C152 0.239(6) 0.129(3) 0.078(2) 0.035(2) 0.081(3) 0.100(4)

loop_
_atom_site_label
_atom_site_type_symbol
_atom_site_fract_x
_atom_site_fract_y
_atom_site_fract_z
_atom_site_U_iso_or_equiv
_atom_site_thermal_displace_type
_atom_site_occupancy
_atom_site_calc_flag
_atom_site_refinement_flags
N11 N 0.3790(2) 0.8021(2) 0.50041(12) 0.0502(5) Uani 1 d .
H111 H 0.4570(59) 0.7593(51) 0.5338(34) 0.190(19) Uiso 1 d .
N21 N 0.4223(2) 0.7866(2) 0.35669(12) 0.0485(5) Uani 1 d .
O11 O 0.0435(2) 0.9249(2) 0.71266(11) 0.0672(5) Uani 1 d .
O21 O 0.2645(2) 0.8945(2) -0.01354(11) 0.0755(6) Uani 1 d .
C11 C 0.3509(2) 0.8173(2) 0.4113(2) 0.0474(6) Uani 1 d .
H11 H 0.2698(25) 0.8533(21) 0.3859(14) 0.047(5) Uiso 1 d .
C21 C 0.2960(2) 0.8399(2) 0.55409(13) 0.0419(6) Uani 1 d .
C31 C 0.2486(2) 0.9537(2) 0.54159(14) 0.0437(6) Uani 1 d .
H31 H 0.2751(2) 1.0102(2) 0.49861(14) 0.045(5) Uiso 1 calc R
C41 C 0.1624(2) 0.9845(2) 0.59206(13) 0.0446(6) Uani 1 d .
H41 H 0.1285(2) 1.0594(2) 0.58148(13) 0.044(5) Uiso 1 calc R
C51 C 0.1270(2) 0.9037(2) 0.65799(14) 0.0442(6) Uani 1 d .
C61 C 0.1775(2) 0.7929(2) 0.6730(2) 0.0519(6) Uani 1 d .
H61 H 0.1552(2) 0.7393(2) 0.7183(2) 0.062(6) Uiso 1 calc R
C71 C 0.2607(2) 0.7610(2) 0.62146(14) 0.0478(6) Uani 1 d .
H71 H 0.2936(2) 0.6855(2) 0.63200(14) 0.051(6) Uiso 1 calc R
C81 C 0.3773(2) 0.8063(2) 0.26096(14) 0.0439(6) Uani 1 d .
C91 C 0.2284(2) 0.7711(2) 0.2072(2) 0.0512(6) Uani 1 d .
H91 H 0.1549(2) 0.7281(2) 0.2332(2) 0.042(5) Uiso 1 calc R
C101 C 0.1865(2) 0.7982(2) 0.1157(2) 0.0566(6) Uani 1 d .
H101 H 0.0858(2) 0.7747(2) 0.0812(2) 0.076(8) Uiso 1 calc R
C111 C 0.2940(3) 0.8602(2) 0.07575(14) 0.0523(6) Uani 1 d .
C121 C 0.4432(2) 0.8910(2) 0.1274(2) 0.0574(6) Uani 1 d .
H121 H 0.5165(2) 0.9302(2) 0.1003(2) 0.067(7) Uiso 1 calc R
C131 C 0.4838(2) 0.8642(2) 0.2183(2) 0.0527(6) Uani 1 d .
H131 H 0.5845(2) 0.8852(2) 0.2519(2) 0.078(8) Uiso 1 calc R
C141 C 0.0008(3) 1.0440(3) 0.7079(2) 0.0753(8) Uani 1 d .
H143 H -0.0566(3) 1.0453(3) 0.7495(2) 0.111(11) Uiso 1 calc R
H144 H -0.0585(3) 1.0425(3) 0.6444(2) 0.088(9) Uiso 1 calc R
H145 H 0.0884(3) 1.1256(3) 0.7266(2) 0.108(11) Uiso 1 calc R
C151 C 0.1161(4) 0.8875(4) -0.0610(2) 0.0999(11) Uani 1 d .
H153 H 0.1093(4) 0.9136(4) -0.1223(2) 0.125(12) Uiso 1 calc R
H154 H 0.0886(4) 0.9497(4) -0.0252(2) 0.122(13) Uiso 1 calc R
H155 H 0.0496(4) 0.7943(4) -0.0678(2) 0.156(17) Uiso 1 calc R
N12 N 0.6732(2) 0.6791(2) 0.45183(14) 0.0553(6) Uani 1 d .
H122 H 0.5614(76) 0.7191(67) 0.4114(42) 0.253(27) Uiso 1 d .
N22 N 0.6407(2) 0.7187(2) 0.59490(13) 0.0564(6) Uani 1 d .
O12 O 0.9480(2) 0.4991(2) 0.21717(12) 0.0665(5) Uani 1 d .
O22 O 0.7094(3) 0.6589(3) 0.97106(14) 0.1149(9) Uani 1 d .
C12 C 0.7081(2) 0.6748(2) 0.5427(2) 0.0539(7) Uani 1 d .
H12 H 0.7831(28) 0.6337(24) 0.5728(16) 0.066(7) Uiso 1 d .
C22 C 0.7450(2) 0.6340(2) 0.3939(2) 0.0475(6) Uani 1 d .
C32 C 0.8930(2) 0.6377(2) 0.4267(2) 0.0518(6) Uani 1 d .
H32 H 0.9493(2) 0.6709(2) 0.4898(2) 0.051(6) Uiso 1 calc R
C42 C 0.9560(2) 0.5921(2) 0.3658(2) 0.0542(6) Uani 1 d .
H42 H 1.0543(2) 0.5940(2) 0.3885(2) 0.071(7) Uiso 1 calc R
C52 C 0.8754(2) 0.5437(2) 0.2719(2) 0.0504(6) Uani 1 d .
C62 C 0.7297(2) 0.5413(2) 0.2386(2) 0.0556(6) Uani 1 d .
H62 H 0.6741(2) 0.5091(2) 0.1753(2) 0.069(7) Uiso 1 calc R
C72 C 0.6666(2) 0.5871(2) 0.2997(2) 0.0544(6) Uani 1 d .
H72 H 0.5686(2) 0.5861(2) 0.2765(2) 0.065(7) Uiso 1 calc R
C82 C 0.6674(2) 0.7050(2) 0.6913(2) 0.0492(6) Uani 1 d .
C92 C 0.7186(2) 0.6037(2) 0.7329(2) 0.0569(6) Uani 1 d .
H92 H 0.7440(2) 0.5431(2) 0.6975(2) 0.069(7) Uiso 1 calc R
C102 C 0.7321(3) 0.5921(3) 0.8255(2) 0.0659(7) Uani 1 d .
H102 H 0.7673(3) 0.5241(3) 0.8523(2) 0.080(8) Uiso 1 calc R
C112 C 0.6943(3) 0.6796(3) 0.8795(2) 0.0673(7) Uani 1 d .
C122 C 0.6447(3) 0.7813(3) 0.8394(2) 0.0674(7) Uani 1 d .
H122 H 0.6197(3) 0.8419(3) 0.8750(2) 0.072(7) Uiso 1 calc R
C132 C 0.6321(3) 0.7929(2) 0.7467(2) 0.0593(7) Uani 1 d .
H132 H 0.5987(3) 0.8622(2) 0.7205(2) 0.071(7) Uiso 1 calc R
C142 C 0.8743(4) 0.4611(4) 0.1197(2) 0.0907(9) Uani 1 d .
H146 H 0.9368(4) 0.4323(4) 0.0902(2) 0.110(10) Uiso 1 calc R
H147 H 0.8534(4) 0.5392(4) 0.0937(2) 0.103(11) Uiso 1 calc R
H148 H 0.7824(4) 0.3859(4) 0.1084(2) 0.106(11) Uiso 1 calc R
C152 C 0.6367(7) 0.7229(5) 1.0205(3) 0.132(2) Uani 1 d .
H156 H 0.6556(7) 0.7007(5) 1.0834(3) 0.174(18) Uiso 1 calc R
H157 H 0.5310(7) 0.6893(5) 0.9880(3) 0.283(43) Uiso 1 calc R
H158 H 0.6746(7) 0.8218(5) 1.0234(3) 0.163(17) Uiso 1 calc R

loop_
_atom_type_symbol
_atom_type_description
_atom_type_scat_dispersion_real
_atom_type_scat_dispersion_imag
_atom_type_scat_source
C C 0.0181 0.0091 'International Tables Vol C Tables 4.2.6.8 and 6.1.1.4'
H H 0.0000 0.0000 'International Tables Vol C Tables 4.2.6.8 and 6.1.1.4'
N N 0.0311 0.0180 'International Tables Vol C Tables 4.2.6.8 and 6.1.1.4'
O O 0.0492 0.0322 'International Tables Vol C Tables 4.2.6.8 and 6.1.1.4'

loop_
_geom_angle_atom_site_label_1
_geom_angle_atom_site_label_2
_geom_angle_atom_site_label_3
_geom_angle
C11 N11 C21 120.4(2)
C11 N11 H111 122.6(27)
C21 N11 H111 116.9(27)
C11 N21 C81 118.2(2)
C51 O11 C141 118.6(2)
C111 O21 C151 117.2(2)
N21 C11 N11 124.7(2)
N21 C11 H11 119.8(12)
N11 C11 H11 115.5(12)
C71 C21 C31 118.3(2)
C71 C21 N11 119.3(2)
C31 C21 N11 122.3(2)
C41 C31 C21 121.1(2)
C41 C31 H31 119.47(11)
C21 C31 H31 119.47(12)
C51 C41 C31 119.6(2)
C51 C41 H41 120.20(12)
C31 C41 H41 120.20(11)
O11 C51 C61 115.5(2)
O11 C51 C41 124.7(2)
C61 C51 C41 119.7(2)
C71 C61 C51 120.5(2)
C71 C61 H61 119.76(11)
C51 C61 H61 119.76(12)
C61 C71 C21 120.7(2)
C61 C71 H71 119.65(11)
C21 C71 H71 119.65(11)
C91 C81 C131 117.6(2)
C91 C81 N21 122.3(2)
C131 C81 N21 120.1(2)
C101 C91 C81 121.5(2)
C101 C91 H91 119.23(12)
C81 C91 H91 119.23(12)
C111 C101 C91 119.9(2)
C111 C101 H101 120.04(13)
C91 C101 H101 120.04(12)
O21 C111 C101 124.5(2)
O21 C111 C121 116.3(2)
C101 C111 C121 119.1(2)
C131 C121 C111 120.5(2)
C131 C121 H121 119.75(12)
C111 C121 H121 119.75(13)
C121 C131 C81 121.2(2)
C121 C131 H131 119.39(12)
C81 C131 H131 119.39(12)
O11 C141 H143 109.47(13)
O11 C141 H144 109.47(14)
H143 C141 H144 109.5
O11 C141 H145 109.5(2)
H143 C141 H145 109.5
H144 C141 H145 109.5
O21 C151 H153 109.5(2)
O21 C151 H154 109.5(2)
H153 C151 H154 109.5
O21 C151 H155 109.5(2)
H153 C151 H155 109.5
H154 C151 H155 109.5
C12 N12 C22 123.4(2)
C12 N12 H122 118.8(25)
C22 N12 H122 117.7(25)
C12 N22 C82 123.3(2)
C52 O12 C142 118.0(2)
C112 O22 C152 117.5(2)
N22 C12 N12 122.1(2)
N22 C12 H12 118.0(14)
N12 C12 H12 119.9(14)
C72 C22 C32 118.1(2)
C72 C22 N12 118.5(2)
C32 C22 N12 123.4(2)
C42 C32 C22 120.2(2)
C42 C32 H32 119.90(13)
C22 C32 H32 119.90(14)
C52 C42 C32 121.0(2)
C52 C42 H42 119.48(13)
C32 C42 H42 119.48(13)
C42 C52 O12 116.5(2)
C42 C52 C62 119.2(2)
O12 C52 C62 124.3(2)
C52 C62 C72 119.7(2)
C52 C62 H62 120.13(14)
C72 C62 H62 120.13(13)
C22 C72 C62 121.7(2)
C22 C72 H72 119.13(12)
C62 C72 H72 119.13(13)
C132 C82 C92 117.5(2)
C132 C82 N22 117.9(2)
C92 C82 N22 124.5(2)
C102 C92 C82 120.7(2)
C102 C92 H92 119.66(13)
C82 C92 H92 119.66(14)
C92 C102 C112 121.0(2)
C92 C102 H102 119.48(13)
C112 C102 H102 119.48(14)
O22 C112 C122 124.2(2)
O22 C112 C102 116.9(2)
C122 C112 C102 118.9(2)
C132 C122 C112 119.8(2)
C132 C122 H122 120.08(13)
C112 C122 H122 120.1(2)
C122 C132 C82 122.1(2)
C122 C132 H132 118.97(14)
C82 C132 H132 118.98(13)
O12 C142 H146 109.47(14)
O12 C142 H147 109.5(2)
H146 C142 H147 109.5
O12 C142 H148 109.5(2)
H146 C142 H148 109.5
H147 C142 H148 109.5
O22 C152 H156 109.5(2)
O22 C152 H157 109.5(3)
H156 C152 H157 109.5
O22 C152 H158 109.5(2)
H156 C152 H158 109.5
H157 C152 H158 109.5

loop_
_geom_bond_atom_site_label_1
_geom_bond_atom_site_label_2
_geom_bond_distance
N11 C11 1.310(3)
N11 C21 1.421(3)
N11 H111 1.02(5)
N21 C11 1.310(3)
N21 C81 1.419(3)
O11 C51 1.375(2)
O11 C141 1.406(3)
O21 C111 1.373(3)
O21 C151 1.416(4)
C11 H11 0.97(2)
C21 C71 1.383(3)
C21 C31 1.385(3)
C31 C41 1.384(3)
C31 H31 0.93
C41 C51 1.377(3)
C41 H41 0.93
C51 C61 1.376(3)
C61 C71 1.375(3)
C61 H61 0.93
C71 H71 0.93
C81 C91 1.385(3)
C81 C131 1.388(3)
C91 C101 1.382(3)
C91 H91 0.93
C101 C111 1.377(3)
C101 H101 0.93
C111 C121 1.385(3)
C121 C131 1.371(3)
C121 H121 0.93
C131 H131 0.93
C141 H143 0.96
C141 H144 0.96
C141 H145 0.96
C151 H153 0.96
C151 H154 0.96
C151 H155 0.96
N12 C12 1.311(3)
N12 C22 1.410(3)
N12 H122 1.30(6)
N22 C12 1.306(3)
N22 C82 1.413(3)
O12 C52 1.378(3)
O12 C142 1.402(3)
O22 C112 1.371(3)
O22 C152 1.429(4)
C12 H12 0.98(3)
C22 C72 1.375(3)
C22 C32 1.396(3)
C32 C42 1.378(3)
C32 H32 0.93
C42 C52 1.377(3)
C42 H42 0.93
C52 C62 1.379(3)
C62 C72 1.383(3)
C62 H62 0.93
C72 H72 0.93
C82 C132 1.379(3)
C82 C92 1.390(3)
C92 C102 1.369(3)
C92 H92 0.93
C102 C112 1.379(3)
C102 H102 0.93
C112 C122 1.377(4)
C122 C132 1.372(3)
C122 H122 0.93
C132 H132 0.93
C142 H146 0.96
C142 H147 0.96
C142 H148 0.96
C152 H156 0.96
C152 H157 0.96
C152 H158 0.96

loop_
_geom_torsion_atom_site_label_1
_geom_torsion_atom_site_label_2
_geom_torsion_atom_site_label_3
_geom_torsion_atom_site_label_4
_geom_torsion
C81 N21 C11 N11 178.8(2)
C21 N11 C11 N21 179.4(2)
C11 N11 C21 C71 143.7(2)
C11 N11 C21 C31 -36.4(3)
C71 C21 C31 C41 -2.9(3)
N11 C21 C31 C41 177.2(2)
C21 C31 C41 C51 2.1(3)
C141 O11 C51 C61 173.8(2)
C141 O11 C51 C41 -5.8(3)
C31 C41 C51 O11 179.5(2)
C31 C41 C51 C61 -0.1(3)
O11 C51 C61 C71 179.2(2)
C41 C51 C61 C71 -1.2(3)
C51 C61 C71 C21 0.4(3)
C31 C21 C71 C61 1.6(3)
N11 C21 C71 C61 -178.5(2)
C11 N21 C81 C91 -41.5(3)
C11 N21 C81 C131 137.7(2)
C131 C81 C91 C101 -3.0(3)
N21 C81 C91 C101 176.2(2)
C81 C91 C101 C111 0.8(3)
C151 O21 C111 C101 11.3(4)
C151 O21 C111 C121 -168.9(2)
C91 C101 C111 O21 -178.4(2)
C91 C101 C111 C121 1.7(3)
O21 C111 C121 C131 178.1(2)
C101 C111 C121 C131 -2.0(3)
C111 C121 C131 C81 -0.3(3)
C91 C81 C131 C121 2.7(3)
N21 C81 C131 C121 -176.5(2)
C82 N22 C12 N12 174.7(2)
C22 N12 C12 N22 179.2(2)
C12 N12 C22 C72 152.8(2)
C12 N12 C22 C32 -28.8(3)
C72 C22 C32 C42 -1.4(3)
N12 C22 C32 C42 -179.9(2)
C22 C32 C42 C52 0.7(3)
C32 C42 C52 O12 -179.3(2)
C32 C42 C52 C62 0.1(3)
C142 O12 C52 C42 -174.3(2)
C142 O12 C52 C62 6.4(3)
C42 C52 C62 C72 -0.1(3)
O12 C52 C62 C72 179.2(2)
C32 C22 C72 C62 1.5(3)
N12 C22 C72 C62 180.0(2)
C52 C62 C72 C22 -0.7(3)
C12 N22 C82 C132 158.5(2)
C12 N22 C82 C92 -25.5(3)
C132 C82 C92 C102 0.4(3)
N22 C82 C92 C102 -175.6(2)
C82 C92 C102 C112 0.5(4)
C152 O22 C112 C122 15.6(5)
C152 O22 C112 C102 -164.5(3)
C92 C102 C112 O22 179.0(2)
C92 C102 C112 C122 -1.1(4)
O22 C112 C122 C132 -179.4(3)
C102 C112 C122 C132 0.7(4)
C112 C122 C132 C82 0.2(4)
C92 C82 C132 C122 -0.7(3)
N22 C82 C132 C122 175.6(2)

loop_
_cod_related_entry_id
_cod_related_entry_database
_cod_related_entry_code
1 ChemSpider 458472
